data_2011393
loop_
_publ_author_name
'Ghosh, Sutapa'
'Jennissen, Jason D.'
'Zheng, Yaguo'
'Uckun, Fatih M.'

_publ_section_title
;
 Three leflunomide metabolite analogs
;
_journal_issue 10
_journal_name_full 'Acta Crystallographica Section C'
_journal_page_first 1254
_journal_page_last 1257
_journal_paper_doi 10.1107/S0108270100009768
_journal_volume 56
_journal_year 2000
_chemical_formula_moiety 'C12 H12 N2 O4 S'
_chemical_formula_sum 'C12 H12 N2 O4 S'
_chemical_formula_weight 280.30
_chemical_name_systematic
;
1-cyano-2-hydroxy-N-[3-(methylsulphonyl)phenyl]but-2-enamide
;
_space_group_IT_number 2
_symmetry_cell_setting triclinic
_symmetry_space_group_name_Hall '-P 1'
_symmetry_space_group_name_H-M 'P -1'
_audit_creation_method 'manual editing of form.cif'
_cell_angle_alpha 115.4780(10)
_cell_angle_beta 95.9410(10)
_cell_angle_gamma 93.0350(10)
_cell_formula_units_Z 2
_cell_length_a 5.4734(3)
_cell_length_b 11.4048(6)
_cell_length_c 11.5200(6)
_cell_measurement_reflns_used 4558
_cell_measurement_temperature 295(2)
_cell_measurement_theta_max 25.68
_cell_measurement_theta_min 1.98
_cell_volume 641.88(6)
_computing_cell_refinement 'SAINT (Bruker, 1998)'
_computing_data_collection 'SMART (Bruker, 1998)'
_computing_data_reduction SAINT
_computing_molecular_graphics 'SHELXTL (Bruker, 1997)'
_computing_publication_material SHELXTL
_computing_structure_refinement 'SHELXL97 (Sheldrick, 1997)'
_computing_structure_solution 'SHELXS97 (Sheldrick, 1990)'
_diffrn_ambient_temperature 295(2)
_diffrn_measured_fraction_theta_full .995
_diffrn_measured_fraction_theta_max .995
_diffrn_measurement_device_type 'Bruker SMART CCD area-detector'
_diffrn_measurement_method \w
_diffrn_radiation_monochromator graphite
_diffrn_radiation_source 'fine-focus sealed tube'
_diffrn_radiation_type MoK\a
_diffrn_radiation_wavelength .71073
_diffrn_reflns_av_R_equivalents .022
_diffrn_reflns_av_sigmaI/netI .018
_diffrn_reflns_limit_h_max 6
_diffrn_reflns_limit_h_min -6
_diffrn_reflns_limit_k_max 13
_diffrn_reflns_limit_k_min -13
_diffrn_reflns_limit_l_max 14
_diffrn_reflns_limit_l_min -14
_diffrn_reflns_number 6510
_diffrn_reflns_theta_full 25.68
_diffrn_reflns_theta_max 25.68
_diffrn_reflns_theta_min 1.98
_exptl_absorpt_coefficient_mu .264
_exptl_absorpt_correction_T_max .957
_exptl_absorpt_correction_T_min .869
_exptl_absorpt_correction_type empirical
_exptl_absorpt_process_details '(SADABS; Sheldrick, 1996)'
_exptl_crystal_colour colorless
_exptl_crystal_density_diffrn 1.450
_exptl_crystal_density_method 'not measured'
_exptl_crystal_description needle
_exptl_crystal_F_000 292
_exptl_crystal_size_max .55
_exptl_crystal_size_mid .35
_exptl_crystal_size_min .17
_refine_diff_density_max .22
_refine_diff_density_min -.28
_refine_ls_extinction_method none
_refine_ls_goodness_of_fit_ref 1.05
_refine_ls_hydrogen_treatment mixed
_refine_ls_matrix_type full
_refine_ls_number_parameters 182
_refine_ls_number_reflns 2428
_refine_ls_number_restraints 2
_refine_ls_restrained_S_all 1.051
_refine_ls_R_factor_all .040
_refine_ls_R_factor_gt .034
_refine_ls_shift/su_max .002
_refine_ls_shift/su_mean .000
_refine_ls_structure_factor_coef Fsqd
_refine_ls_weighting_details 'calc w = 1/[\s^2^(Fo^2^)+(0.0546P)^2^+0.1902P] where P=(Fo^2^+2Fc^2^)/3'
_refine_ls_weighting_scheme calc
_refine_ls_wR_factor_ref .102
_reflns_number_gt 2152
_reflns_number_total 2428
_reflns_threshold_expression I>2\s(I)
_cod_data_source_file bk1544.cif
_cod_data_source_block PHI493
_cod_depositor_comments
;
The following automatic conversions were performed:
'_symmetry_cell_setting' value 'Triclinic' changed to 'triclinic'
according to '/home/saulius/struct/CIF-dictionaries/cif_core.dic'
dictionary named 'cif_core.dic' version 2.4.1 from 2010-06-29.

Automatic conversion script
Id: cif_fix_enum 1527 2010-12-29 10:47:43Z saulius 

The following automatic conversions were performed:

'_symmetry_cell_setting' value 'Triclinic' changed to 'triclinic'
according to /home/saulius/struct/CIF-dictionaries/cif_core.dic
dictionary named 'cif_core.dic' version 2.4.1 from 2010-06-29.

Automatic conversion script
Id: cif_fix_values 1715 2011-07-08 13:25:40Z adriana 
;
_cod_original_sg_symbol_H-M P-1
_cod_database_code 2011393
_cod_database_fobs_code 2011393

loop_
_symmetry_equiv_pos_as_xyz
'x, y, z'
'-x, -y, -z'

loop_
_atom_site_label
_atom_site_fract_x
_atom_site_fract_y
_atom_site_fract_z
_atom_site_U_iso_or_equiv
_atom_site_adp_type
_atom_site_calc_flag
_atom_site_refinement_flags
_atom_site_occupancy
_atom_site_disorder_assembly
_atom_site_disorder_group
_atom_site_type_symbol
S1 .18636(8) .72706(4) .08772(4) .04348(16) Uani d . 1 . . S
N1 -.1711(3) 1.13535(12) .39287(14) .0403(3) Uani d D 1 . . N
H1 -.247(3) 1.0773(15) .407(2) .054(6) Uiso d D 1 . . H
N11 -.6427(4) 1.10486(15) .57420(18) .0662(5) Uani d . 1 . . N
O1 .1075(3) .67815(13) .17522(14) .0622(4) Uani d . 1 . . O
O2 .4265(3) .70436(14) .04929(16) .0710(5) Uani d . 1 . . O
O7 -.1032(3) 1.35314(11) .44916(14) .0564(4) Uani d . 1 . . O
O9 -.3146(3) 1.51540(11) .62330(14) .0560(4) Uani d D 1 . . O
H9 -.223(4) 1.485(2) .5662(18) .074(7) Uiso d D 1 . . H
C1 -.0055(3) 1.08639(15) .30128(15) .0370(4) Uani d . 1 . . C
C2 .1493(4) 1.16422(16) .26817(18) .0481(4) Uani d . 1 . . C
H2B .1434 1.2542 .3050 .058 Uiso calc R 1 . . H
C3 .3124(4) 1.10813(18) .1803(2) .0586(5) Uani d . 1 . . C
H3A .4151 1.1612 .1589 .070 Uiso calc R 1 . . H
C4 .3252(4) .97491(18) .12390(19) .0527(5) Uani d . 1 . . C
H4A .4359 .9378 .0655 .063 Uiso calc R 1 . . H
C5 .1686(3) .89833(15) .15682(16) .0394(4) Uani d . 1 . . C
C6 .0049(3) .95122(15) .24385(16) .0395(4) Uani d . 1 . . C
H6A -.0982 .8975 .2643 .047 Uiso calc R 1 . . H
C7 -.2140(3) 1.26115(15) .46070(16) .0386(4) Uani d . 1 . . C
C8 -.3970(3) 1.28887(15) .55049(15) .0375(4) Uani d . 1 . . C
C9 -.4378(3) 1.41522(15) .62732(16) .0405(4) Uani d . 1 . . C
C10 -.6188(4) 1.45202(18) .72103(19) .0523(5) Uani d . 1 . . C
H10A -.7170 1.5144 .7093 .078 Uiso calc PR .59(2) . . H
H10B -.5323 1.4899 .8080 .078 Uiso calc PR .59(2) . . H
H10C -.7241 1.3756 .7065 .078 Uiso calc PR .59(2) . . H
H10D -.5986 1.4055 .7732 .078 Uiso calc PR .41(2) . . H
H10E -.7833 1.4300 .6745 .078 Uiso calc PR .41(2) . . H
H10F -.5915 1.5443 .7760 .078 Uiso calc PR .41(2) . . H
C11 -.5334(3) 1.18660(16) .56395(17) .0440(4) Uani d . 1 . . C
C12 -.0315(4) .66208(19) -.05261(19) .0553(5) Uani d . 1 . . C
H12A -.0330 .5688 -.0947 .083 Uiso calc R 1 . . H
H12B .0112 .6978 -.1105 .083 Uiso calc R 1 . . H
H12C -.1922 .6840 -.0296 .083 Uiso calc R 1 . . H

loop_
_atom_site_aniso_label
_atom_site_aniso_U_11
_atom_site_aniso_U_22
_atom_site_aniso_U_33
_atom_site_aniso_U_12
_atom_site_aniso_U_13
_atom_site_aniso_U_23
S1 .0465(3) .0326(2) .0486(3) .01200(17) .01693(18) .01218(19)
N1 .0526(8) .0252(6) .0454(8) .0040(6) .0247(6) .0137(6)
N11 .0868(13) .0383(8) .0797(12) .0061(8) .0514(10) .0231(8)
O1 .0955(11) .0397(7) .0585(8) .0151(7) .0223(8) .0248(6)
O2 .0498(8) .0541(8) .0941(11) .0194(6) .0265(8) .0135(8)
O7 .0747(9) .0282(6) .0703(9) .0050(6) .0417(7) .0184(6)
O9 .0733(9) .0265(6) .0641(9) .0037(6) .0336(7) .0111(6)
C1 .0444(9) .0307(8) .0369(8) .0049(6) .0149(7) .0134(6)
C2 .0651(11) .0307(8) .0508(10) .0047(7) .0275(9) .0158(7)
C3 .0731(13) .0432(10) .0667(12) .0020(9) .0400(10) .0247(9)
C4 .0617(11) .0433(10) .0554(11) .0099(8) .0342(9) .0176(8)
C5 .0449(9) .0318(8) .0408(9) .0063(6) .0150(7) .0130(7)
C6 .0462(9) .0297(8) .0448(9) .0033(6) .0188(7) .0157(7)
C7 .0478(9) .0281(8) .0405(8) .0032(6) .0146(7) .0139(7)
C8 .0467(9) .0283(7) .0380(8) .0031(6) .0147(7) .0131(6)
C9 .0484(9) .0310(8) .0403(9) .0043(7) .0128(7) .0126(7)
C10 .0606(11) .0393(9) .0521(10) .0096(8) .0248(9) .0113(8)
C11 .0552(10) .0318(8) .0458(9) .0081(7) .0260(8) .0133(7)
C12 .0591(12) .0445(10) .0528(11) .0084(8) .0117(9) .0114(8)

loop_
_atom_type_symbol
_atom_type_description
_atom_type_scat_dispersion_real
_atom_type_scat_dispersion_imag
_atom_type_scat_source
C C .0033 .0016 'International Tables Vol C Tables 4.2.6.8 and 6.1.1.4'
H H .0000 .0000 'International Tables Vol C Tables 4.2.6.8 and 6.1.1.4'
N N .0061 .0033 'International Tables Vol C Tables 4.2.6.8 and 6.1.1.4'
O O .0106 .0060 'International Tables Vol C Tables 4.2.6.8 and 6.1.1.4'
S S .1246 .1234 'International Tables Vol C Tables 4.2.6.8 and 6.1.1.4'

loop_
_geom_angle_atom_site_label_1
_geom_angle_atom_site_label_2
_geom_angle_atom_site_label_3
_geom_angle
_geom_angle_publ_flag
O2 S1 O1 118.71(10) yes
O2 S1 C12 108.16(10) yes
O1 S1 C12 107.80(10) yes
O2 S1 C5 107.75(8) yes
O1 S1 C5 108.60(8) yes
C12 S1 C5 105.01(9) yes
C7 N1 C1 127.91(13) yes
C7 N1 H1 118.3(14) no
C1 N1 H1 113.7(14) no
C9 O9 H9 107.1(17) no
C2 C1 C6 118.99(14) no
C2 C1 N1 124.02(14) yes
C6 C1 N1 116.97(13) yes
C3 C2 C1 120.13(15) no
C3 C2 H2B 119.9 no
C1 C2 H2B 119.9 no
C4 C3 C2 121.28(16) no
C4 C3 H3A 119.4 no
C2 C3 H3A 119.4 no
C3 C4 C5 118.02(15) no
C3 C4 H4A 121.0 no
C5 C4 H4A 121.0 no
C6 C5 C4 122.02(15) no
C6 C5 S1 119.22(12) yes
C4 C5 S1 118.73(12) yes
C5 C6 C1 119.54(14) no
C5 C6 H6A 120.2 no
C1 C6 H6A 120.2 no
O7 C7 N1 122.34(14) yes
O7 C7 C8 119.39(14) yes
N1 C7 C8 118.27(13) yes
C9 C8 C11 117.83(14) yes
C9 C8 C7 120.80(14) yes
C11 C8 C7 121.35(14) yes
O9 C9 C8 121.60(15) yes
O9 C9 C10 114.07(14) yes
C8 C9 C10 124.33(15) yes
C9 C10 H10A 109.5 no
C9 C10 H10B 109.5 no
H10A C10 H10B 109.5 no
C9 C10 H10C 109.5 no
H10A C10 H10C 109.5 no
H10B C10 H10C 109.5 no
C9 C10 H10D 109.5 no
H10A C10 H10D 141.1 no
H10B C10 H10D 56.3 no
H10C C10 H10D 56.3 no
C9 C10 H10E 109.5 no
H10A C10 H10E 56.3 no
H10B C10 H10E 141.1 no
H10C C10 H10E 56.3 no
H10D C10 H10E 109.5 no
C9 C10 H10F 109.5 no
H10A C10 H10F 56.3 no
H10B C10 H10F 56.3 no
H10C C10 H10F 141.1 no
H10D C10 H10F 109.5 no
H10E C10 H10F 109.5 no
N11 C11 C8 179.7(2) yes
S1 C12 H12A 109.5 no
S1 C12 H12B 109.5 no
H12A C12 H12B 109.5 no
S1 C12 H12C 109.5 no
H12A C12 H12C 109.5 no
H12B C12 H12C 109.5 no

loop_
_geom_bond_atom_site_label_1
_geom_bond_atom_site_label_2
_geom_bond_site_symmetry_2
_geom_bond_distance
_geom_bond_publ_flag
S1 O2 . 1.4312(14) yes
S1 O1 . 1.4360(14) yes
S1 C12 . 1.750(2) yes
S1 C5 . 1.7768(16) yes
N1 C7 . 1.354(2) yes
N1 C1 . 1.412(2) yes
N1 H1 . .844(9) no
N11 C11 . 1.136(2) yes
O7 C7 . 1.2472(19) yes
O9 C9 . 1.316(2) yes
O9 H9 . .833(10) no
C1 C2 . 1.389(2) no
C1 C6 . 1.399(2) no
C2 C3 . 1.386(2) no
C2 H2B . .9300 no
C3 C4 . 1.381(3) no
C3 H3A . .9300 no
C4 C5 . 1.384(2) no
C4 H4A . .9300 no
C5 C6 . 1.377(2) no
C6 H6A . .9300 no
C7 C8 . 1.463(2) yes
C8 C9 . 1.374(2) yes
C8 C11 . 1.425(2) yes
C9 C10 . 1.483(2) yes
C10 H10A . .9600 no
C10 H10B . .9600 no
C10 H10C . .9600 no
C10 H10D . .9600 no
C10 H10E . .9600 no
C10 H10F . .9600 no
C12 H12A . .9600 no
C12 H12B . .9600 no
C12 H12C . .9600 no

loop_
_geom_hbond_atom_site_label_D
_geom_hbond_atom_site_label_H
_geom_hbond_atom_site_label_A
_geom_hbond_site_symmetry_A
_geom_hbond_distance_DH
_geom_hbond_distance_HA
_geom_hbond_distance_DA
_geom_hbond_angle_DHA
N1 H1 N11 2_476 .844(9) 2.239(11) 3.060(2) 164.2(19)
O9 H9 O7 . .833(10) 1.749(15) 2.5102(17) 151(2)
O9 H9 O7 2_586 .833(10) 2.57(2) 3.0464(18) 117.5(19)
